data_7712184
loop_
_publ_author_name
'David, Arthur H. G.'
'Goodwin, Rosemary J.'
'White, Nicholas G.'

_publ_section_title
;
 Supramolecular chemistry of two new bis(1,2,3-triazolyl)pyridine
 macrocycles: metal complexation, self-assembly and anion binding.
;
_journal_issue 7
_journal_name_full 'Dalton transactions (Cambridge, England : 2003)'
_journal_page_first 1902
_journal_page_last 1912
_journal_paper_doi 10.1039/d2dt03985k
_journal_volume 52
_journal_year 2023
_chemical_formula_moiety 'C38 H43 N9 O9 Zn'
_chemical_formula_sum 'C38 H43 N9 O9 Zn'
_chemical_formula_weight 835.18
_chemical_melting_point synthesized
_space_group_crystal_system monoclinic
_space_group_IT_number 14
_space_group_name_Hall '-P 2yn'
_space_group_name_H-M_alt 'P 1 21/n 1'
_atom_sites_solution_hydrogens geom
_atom_sites_solution_primary dual
_audit_creation_date 2022-08-11
_audit_creation_method
;
Olex2 1.5
(compiled 2022.04.07 svn.rca3783a0 for OlexSys, GUI svn.r6498)
;
_audit_update_record
;
2022-12-08 deposited with the CCDC.	2023-01-16 downloaded from the CCDC.
;
_cell_angle_alpha 90
_cell_angle_beta 111.88(3)
_cell_angle_gamma 90
_cell_formula_units_Z 4
_cell_length_a 13.835(3)
_cell_length_b 26.283(5)
_cell_length_c 17.570(4)
_cell_measurement_reflns_used 66965
_cell_measurement_temperature 100
_cell_measurement_theta_max 24.723
_cell_measurement_theta_min 1.470
_cell_volume 5929(3)
_computing_cell_refinement 'XDS (Kabsch, 1993)'
_computing_data_collection 'AS QEGUI'
_computing_data_reduction 'XDS (Kabsch, 1993)'
_computing_publication_material 'OLEX2 (Dolomanov et al., 2009)'
_computing_structure_refinement 'SHELXL (Sheldrick, 2015)'
_computing_structure_solution 'SHELXS (Sheldrick, 2008)'
_diffrn_ambient_temperature 100
_diffrn_measured_fraction_theta_full 0.998
_diffrn_measured_fraction_theta_max 0.998
_diffrn_measurement_device_type 'Dectris Eiger 16M'
_diffrn_measurement_method 'Omega Scan'
_diffrn_radiation_monochromator 'Silicon Double Crystal'
_diffrn_radiation_source 'MX2 Beamline Australian Synchrotron'
_diffrn_radiation_type Synchrotron
_diffrn_radiation_wavelength 0.71075
_diffrn_reflns_av_R_equivalents 0.0644
_diffrn_reflns_av_unetI/netI 0.0365
_diffrn_reflns_Laue_measured_fraction_full 0.998
_diffrn_reflns_Laue_measured_fraction_max 0.998
_diffrn_reflns_limit_h_max 16
_diffrn_reflns_limit_h_min -16
_diffrn_reflns_limit_k_max 30
_diffrn_reflns_limit_k_min -30
_diffrn_reflns_limit_l_max 20
_diffrn_reflns_limit_l_min -20
_diffrn_reflns_number 66965
_diffrn_reflns_point_group_measured_fraction_full 0.998
_diffrn_reflns_point_group_measured_fraction_max 0.998
_diffrn_reflns_theta_full 24.723
_diffrn_reflns_theta_max 24.723
_diffrn_reflns_theta_min 1.470
_exptl_absorpt_correction_type none
_exptl_crystal_colour colourless
_exptl_crystal_description plate
_exptl_crystal_recrystallization_method 'Re-crystallisation from solvent: Methanol/dichloromethane/diethyl ether'
_exptl_crystal_size_max 0.10
_exptl_crystal_size_mid 0.10
_exptl_crystal_size_min 0.02
_refine_diff_density_max 0.737
_refine_diff_density_min -0.554
_refine_diff_density_rms 0.117
_refine_ls_extinction_method none
_refine_ls_goodness_of_fit_ref 1.004
_refine_ls_hydrogen_treatment constr
_refine_ls_matrix_type full
_refine_ls_number_parameters 516
_refine_ls_number_reflns 10091
_refine_ls_number_restraints 24
_refine_ls_restrained_S_all 1.005
_refine_ls_R_factor_all 0.1516
_refine_ls_R_factor_gt 0.1366
_refine_ls_shift/su_max 0.000
_refine_ls_shift/su_mean 0.000
_refine_ls_structure_factor_coef Fsqd
_refine_ls_weighting_details 'w=1/[\s^2^(Fo^2^)+(0.1000P)^2^+28.0000P] where P=(Fo^2^+2Fc^2^)/3'
_refine_ls_weighting_scheme calc
_refine_ls_wR_factor_gt 0.3436
_refine_ls_wR_factor_ref 0.3509
_reflns_Friedel_coverage 0.000
_reflns_number_gt 7390
_reflns_number_total 10091
_reflns_threshold_expression 'I > 2\s(I)'
_cod_data_source_file d2dt03985k4.cif
_cod_data_source_block Zn_8
_cod_depositor_comments
;
The following automatic conversions were performed:

data item '_exptl_absorpt_correction_type' value 'None' was changed
to 'none' in accordance with the
/home/data/users/saulius/crontab/automatic-downloads/rss-feeds/RSC/lib/dictionaries/cif_core.dic
dictionary named 'cif_core.dic' version 2.4.2 last updated on
2011-04-26.

Automatic conversion script
Id: cif_fix_values 7556 2019-12-06 15:28:31Z antanas 

 Adding full bibliography for 7712183--7712190.cif.
;
_cod_original_cell_volume 5929(2)
_cod_database_code 7712184
_shelx_shelxl_version_number 2018/3
_shelx_space_group_comment
;
The symmetry employed for this shelxl refinement is uniquely defined
by the following loop, which should always be used as a source of
symmetry information in preference to the above space-group names.
They are only intended as comments.
;
_olex2_refinement_description
;
1. Fixed Uiso
 At 1.2 times of:
  All C(H) groups, All C(H,H) groups, All N(H) groups
 At 1.5 times of:
  All C(H,H,H) groups, All O(H) groups, All O(H,H) groups
2. Restrained distances
 C15-C16
 1.4 with sigma of 0.01
 C16-C17
 1.4 with sigma of 0.01
 C17-C18
 1.4 with sigma of 0.01
 C18-C19
 1.4 with sigma of 0.01
 C19-C20
 1.4 with sigma of 0.01
 C20-C15
 1.4 with sigma of 0.01
 C27-C28
 1.4 with sigma of 0.01
 C28-C29
 1.4 with sigma of 0.01
 C29-C30
 1.4 with sigma of 0.01
 C30-C31
 1.4 with sigma of 0.01
 C31-C32
 1.4 with sigma of 0.01
 C32-C27
 1.4 with sigma of 0.01
 C39-C40
 1.4 with sigma of 0.01
 C40-C41
 1.4 with sigma of 0.01
 C41-C42
 1.4 with sigma of 0.01
 C42-C43
 1.4 with sigma of 0.01
 C43-C44
 1.4 with sigma of 0.01
 C44-C39
 1.4 with sigma of 0.01
 C29-C34
 1.5 with sigma of 0.01
 C27-C26
 1.5 with sigma of 0.01
 C23-C22
 1.52 with sigma of 0.01
 C36-C37
 1.52 with sigma of 0.01
 C13-C12
 1.52 with sigma of 0.01
 C46-C47
 1.52 with sigma of 0.01
3.a Secondary CH2 refined with riding coordinates:
 C12(H12A,H12B), C13(H13A,H13B), C22(H22A,H22B), C23(H23A,H23B), C36(H36A,
 H36B), C37(H37A,H37B), C46(H46A,H46B), C47(H47A,H47B)
3.b Aromatic/amide H refined with riding coordinates:
 C3(H3), C4(H4), C5(H5), C8(H8), C16(H16), C17(H17), C19(H19), C20(H20),
 C28(H28), C30(H30), C31(H31), C32(H32), C40(H40), C41(H41), C43(H43), C44(H44),
  C51(H51), N24(H24), N35(H35)
3.c X=CH2 refined with riding coordinates:
 O61(H61A,H61B), O81(H81A,H81B)
3.d Idealised Me refined as rotating group:
 C72(H72A,H72B,H72C)
3.e Idealised tetrahedral OH refined as rotating group:
 O71(H71)
;
_smtbx_masks_void_probe_radius 1.2
_smtbx_masks_void_truncation_radius 1.2
_olex2_submission_special_instructions 'No special instructions were received'

loop_
_space_group_symop_operation_xyz
'x, y, z'
'-x+1/2, y+1/2, -z+1/2'
'-x, -y, -z'
'x-1/2, -y-1/2, z-1/2'

loop_
_atom_site_label
_atom_site_type_symbol
_atom_site_fract_x
_atom_site_fract_y
_atom_site_fract_z
_atom_site_U_iso_or_equiv
_atom_site_adp_type
_atom_site_occupancy
_atom_site_site_symmetry_order
_atom_site_calc_flag
_atom_site_refinement_flags_posn
_atom_site_refinement_flags_adp
_atom_site_refinement_flags_occupancy
_atom_site_disorder_assembly
_atom_site_disorder_group
C2 C 0.5865(7) 0.7564(4) 0.6525(5) 0.099(3) Uani 1 1 d . . . . .
C3 C 0.6440(8) 0.7746(4) 0.7322(5) 0.109(3) Uani 1 1 d . . . . .
H3 H 0.648944 0.809177 0.744209 0.131 Uiso 1 1 calc R U . . .
C4 C 0.6926(8) 0.7388(4) 0.7915(6) 0.118(3) Uani 1 1 d . . . . .
H4 H 0.731000 0.748709 0.845119 0.141 Uiso 1 1 calc R U . . .
C5 C 0.6833(8) 0.6883(5) 0.7700(5) 0.121(3) Uani 1 1 d . . . . .
H5 H 0.715673 0.663767 0.809305 0.145 Uiso 1 1 calc R U . . .
C6 C 0.6236(7) 0.6732(4) 0.6867(5) 0.106(3) Uani 1 1 d . . . . .
C7 C 0.5275(7) 0.7920(4) 0.5826(4) 0.094(2) Uani 1 1 d . . . . .
C8 C 0.5112(7) 0.8425(4) 0.5775(5) 0.096(2) Uani 1 1 d . . . . .
H8 H 0.537464 0.866868 0.618496 0.115 Uiso 1 1 calc R U . . .
C12 C 0.4010(7) 0.8995(3) 0.4592(5) 0.099(3) Uani 1 1 d D . . . .
H12A H 0.453046 0.926264 0.476876 0.119 Uiso 1 1 calc R U . . .
H12B H 0.376985 0.896707 0.400001 0.119 Uiso 1 1 calc R U . . .
C13 C 0.3126(7) 0.9119(3) 0.4841(5) 0.101(3) Uani 1 1 d D . . . .
H13A H 0.286242 0.945604 0.464779 0.121 Uiso 1 1 calc R U . . .
H13B H 0.335531 0.911603 0.543470 0.121 Uiso 1 1 calc R U . . .
C15 C 0.1536(7) 0.8730(3) 0.4753(5) 0.098(3) Uani 1 1 d D . . . .
C16 C 0.1403(7) 0.9047(3) 0.5348(5) 0.106(3) Uani 1 1 d D . . . .
H16 H 0.191904 0.928391 0.560903 0.128 Uiso 1 1 calc R U . . .
C17 C 0.0536(7) 0.9024(3) 0.5565(6) 0.106(3) Uani 1 1 d D . . . .
H17 H 0.045809 0.925124 0.594320 0.127 Uiso 1 1 calc R U . . .
C18 C -0.0212(7) 0.8654(3) 0.5206(5) 0.099(3) Uani 1 1 d D . . . .
C19 C -0.0105(7) 0.8338(4) 0.4614(6) 0.113(3) Uani 1 1 d D . . . .
H19 H -0.060153 0.808705 0.438085 0.136 Uiso 1 1 calc R U . . .
C20 C 0.0726(7) 0.8387(4) 0.4362(5) 0.108(3) Uani 1 1 d D . . . .
H20 H 0.074656 0.819073 0.392849 0.130 Uiso 1 1 calc R U . . .
C22 C -0.1044(7) 0.8773(3) 0.6149(6) 0.103(3) Uani 1 1 d D . . . .
H22A H -0.113880 0.913935 0.611228 0.124 Uiso 1 1 calc R U . . .
H22B H -0.039085 0.869558 0.659185 0.124 Uiso 1 1 calc R U . . .
C23 C -0.1948(7) 0.8515(3) 0.6284(6) 0.107(3) Uani 1 1 d D . . . .
H23A H -0.202109 0.865905 0.676741 0.128 Uiso 1 1 calc R U . . .
H23B H -0.258365 0.858629 0.581876 0.128 Uiso 1 1 calc R U . . .
C26 C -0.1204(7) 0.7768(3) 0.7105(6) 0.100(2) Uani 1 1 d D . . . .
C27 C -0.1061(7) 0.7207(3) 0.7061(4) 0.096(2) Uani 1 1 d D . . . .
C28 C -0.0364(6) 0.6989(3) 0.7764(5) 0.100(3) Uani 1 1 d D . . . .
H28 H -0.002203 0.719060 0.821978 0.119 Uiso 1 1 calc R U . . .
C29 C -0.0166(7) 0.6466(3) 0.7797(5) 0.105(3) Uani 1 1 d D . . . .
C30 C -0.0745(8) 0.6166(3) 0.7130(5) 0.125(4) Uani 1 1 d D . . . .
H30 H -0.064405 0.581547 0.716072 0.150 Uiso 1 1 calc R U . . .
C31 C -0.1471(9) 0.6376(3) 0.6418(5) 0.134(4) Uani 1 1 d D . . . .
H31 H -0.184061 0.617401 0.596874 0.160 Uiso 1 1 calc R U . . .
C32 C -0.1620(9) 0.6897(3) 0.6407(6) 0.125(4) Uani 1 1 d D . . . .
H32 H -0.211277 0.704465 0.594334 0.149 Uiso 1 1 calc R U . . .
C34 C 0.0637(7) 0.6243(4) 0.8570(6) 0.107(3) Uani 1 1 d D . . . .
C36 C 0.1579(8) 0.5514(5) 0.9378(7) 0.143(4) Uani 1 1 d D . . . .
H36A H 0.135533 0.517837 0.947445 0.171 Uiso 1 1 calc R U . . .
H36B H 0.169685 0.572199 0.985977 0.171 Uiso 1 1 calc R U . . .
C37 C 0.2569(8) 0.5477(4) 0.9192(7) 0.125(4) Uani 1 1 d D . . . .
H37A H 0.273656 0.580860 0.903260 0.150 Uiso 1 1 calc R U . . .
H37B H 0.314412 0.536970 0.968084 0.150 Uiso 1 1 calc R U . . .
C39 C 0.3198(9) 0.5066(3) 0.8288(6) 0.111(3) Uani 1 1 d D . . . .
C40 C 0.3038(10) 0.4730(4) 0.7635(6) 0.144(5) Uani 1 1 d D . . . .
H40 H 0.242876 0.453858 0.743999 0.172 Uiso 1 1 calc R U . . .
C41 C 0.3779(9) 0.4673(4) 0.7267(7) 0.139(5) Uani 1 1 d D . . . .
H41 H 0.359235 0.449643 0.677405 0.166 Uiso 1 1 calc R U . . .
C42 C 0.4775(9) 0.4872(3) 0.7612(5) 0.121(4) Uani 1 1 d D . . . .
C43 C 0.4932(10) 0.5194(3) 0.8277(6) 0.125(4) Uani 1 1 d D . . . .
H43 H 0.557362 0.535621 0.851143 0.150 Uiso 1 1 calc R U . . .
C44 C 0.4174(8) 0.5288(4) 0.8613(7) 0.146(5) Uani 1 1 d D . . . .
H44 H 0.433044 0.550342 0.906281 0.175 Uiso 1 1 calc R U . . .
C46 C 0.5296(11) 0.4616(5) 0.6563(7) 0.181(7) Uani 1 1 d D . . . .
H46A H 0.458187 0.468896 0.621054 0.218 Uiso 1 1 calc R U . . .
H46B H 0.540238 0.425027 0.658036 0.218 Uiso 1 1 calc R U . . .
C47 C 0.6057(10) 0.4886(4) 0.6257(7) 0.129(4) Uani 1 1 d D . . . .
H47A H 0.676084 0.478644 0.659861 0.154 Uiso 1 1 calc R U . . .
H47B H 0.592983 0.477386 0.570213 0.154 Uiso 1 1 calc R U . . .
C51 C 0.6418(9) 0.5718(4) 0.6857(5) 0.117(3) Uani 1 1 d . . . . .
H51 H 0.689504 0.563273 0.737445 0.140 Uiso 1 1 calc R U . . .
C52 C 0.6036(9) 0.6197(4) 0.6573(5) 0.122(3) Uani 1 1 d . . . . .
C72 C 0.6282(15) 0.6451(7) 0.4250(10) 0.222(8) Uani 1 1 d . . . . .
H72A H 0.626597 0.657496 0.373155 0.333 Uiso 1 1 calc R U . . .
H72B H 0.580717 0.617100 0.416134 0.333 Uiso 1 1 calc R U . . .
H72C H 0.697397 0.634008 0.457565 0.333 Uiso 1 1 calc R U . . .
N1 N 0.5739(6) 0.7083(3) 0.6320(4) 0.100(2) Uani 1 1 d . . . . .
N9 N 0.4701(6) 0.7689(3) 0.5075(4) 0.099(2) Uani 1 1 d . . . . .
N10 N 0.4209(6) 0.8048(3) 0.4567(4) 0.096(2) Uani 1 1 d . . . . .
N11 N 0.4478(6) 0.8493(3) 0.4990(4) 0.101(2) Uani 1 1 d . . . . .
N24 N -0.1832(5) 0.7984(3) 0.6383(4) 0.0942(19) Uani 1 1 d . . . . .
H24 H -0.216659 0.778948 0.597692 0.113 Uiso 1 1 calc R U . . .
N35 N 0.0767(6) 0.5755(3) 0.8631(5) 0.111(3) Uani 1 1 d . . . . .
H35 H 0.038351 0.556306 0.823739 0.133 Uiso 1 1 calc R U . . .
N48 N 0.5980(7) 0.5425(3) 0.6264(4) 0.118(3) Uani 1 1 d . . . . .
N49 N 0.5376(8) 0.5636(4) 0.5593(5) 0.131(3) Uani 1 1 d . . . . .
N50 N 0.5372(8) 0.6142(3) 0.5772(4) 0.133(3) Uani 1 1 d . . . . .
O14 O 0.2320(5) 0.8749(2) 0.4497(4) 0.1085(19) Uani 1 1 d . . . . .
O21 O -0.1061(5) 0.8574(3) 0.5409(4) 0.1096(19) Uani 1 1 d . . . . .
O25 O -0.0836(5) 0.8012(2) 0.7716(4) 0.1078(19) Uani 1 1 d . . . . .
O33 O 0.1205(6) 0.6511(3) 0.9140(4) 0.127(2) Uani 1 1 d . . . . .
O38 O 0.2434(6) 0.5128(2) 0.8559(5) 0.120(2) Uani 1 1 d . . . . .
O45 O 0.5516(7) 0.4808(3) 0.7344(4) 0.129(2) Uani 1 1 d . . . . .
O61 O 0.3830(6) 0.6605(3) 0.3990(3) 0.141(3) Uani 1 1 d . . . . .
H61A H 0.409594 0.655122 0.358265 0.212 Uiso 1 1 calc R U . . .
H61B H 0.312926 0.654331 0.388334 0.212 Uiso 1 1 calc R U . . .
O71 O 0.5978(6) 0.6854(3) 0.4674(4) 0.120(2) Uani 1 1 d . . . . .
H71 H 0.618422 0.712729 0.456813 0.180 Uiso 1 1 calc R U . . .
O81 O 0.3497(7) 0.6821(4) 0.5465(5) 0.161(3) Uani 1 1 d . . . . .
H81A H 0.285357 0.671481 0.509183 0.242 Uiso 1 1 calc R U . . .
H81B H 0.356775 0.691279 0.599450 0.242 Uiso 1 1 calc R U . . .
Zn01 Zn 0.47783(10) 0.68554(4) 0.51141(6) 0.1107(5) Uani 1 1 d . . . . .

loop_
_atom_site_aniso_label
_atom_site_aniso_U_11
_atom_site_aniso_U_22
_atom_site_aniso_U_33
_atom_site_aniso_U_23
_atom_site_aniso_U_13
_atom_site_aniso_U_12
C2 0.095(6) 0.124(8) 0.066(5) -0.004(5) 0.014(4) -0.005(5)
C3 0.136(8) 0.102(6) 0.057(4) 0.000(4) 0.000(5) -0.006(6)
C4 0.122(8) 0.111(8) 0.094(7) 0.002(6) 0.011(6) -0.010(6)
C5 0.130(8) 0.153(10) 0.051(4) 0.021(5) 0.000(5) -0.004(7)
C6 0.108(6) 0.120(7) 0.063(5) 0.010(5) 0.001(4) 0.001(5)
C7 0.099(6) 0.110(7) 0.055(4) -0.003(4) 0.007(4) -0.023(5)
C8 0.093(6) 0.101(6) 0.075(5) -0.008(4) 0.011(4) -0.006(5)
C12 0.110(6) 0.100(6) 0.069(5) 0.006(4) 0.011(5) -0.001(5)
C13 0.121(7) 0.077(5) 0.080(5) -0.012(4) 0.010(5) -0.012(5)
C15 0.116(7) 0.089(6) 0.073(5) -0.022(4) 0.017(5) -0.021(5)
C16 0.111(7) 0.091(6) 0.093(6) -0.001(5) 0.010(5) -0.018(5)
C17 0.115(7) 0.090(6) 0.102(6) -0.029(5) 0.028(6) -0.018(5)
C18 0.092(6) 0.085(6) 0.099(6) 0.004(5) 0.010(5) -0.001(5)
C19 0.111(7) 0.113(7) 0.106(7) -0.034(6) 0.029(6) -0.026(6)
C20 0.122(7) 0.105(7) 0.088(6) -0.020(5) 0.027(5) -0.029(6)
C22 0.114(7) 0.088(6) 0.095(6) -0.016(5) 0.024(5) -0.009(5)
C23 0.122(7) 0.084(6) 0.098(6) -0.006(5) 0.022(5) 0.014(5)
C26 0.102(6) 0.101(6) 0.098(6) -0.005(5) 0.039(5) 0.001(5)
C27 0.105(6) 0.092(6) 0.075(5) 0.010(4) 0.015(4) -0.011(5)
C28 0.098(6) 0.095(6) 0.088(6) -0.005(5) 0.014(5) -0.007(5)
C29 0.123(7) 0.083(6) 0.091(6) 0.002(5) 0.019(5) -0.015(5)
C30 0.167(10) 0.077(6) 0.092(6) 0.010(5) 0.003(6) 0.007(6)
C31 0.195(11) 0.094(7) 0.078(6) -0.004(5) 0.013(7) 0.012(7)
C32 0.152(9) 0.100(7) 0.096(7) 0.024(5) 0.016(6) -0.022(6)
C34 0.099(6) 0.109(7) 0.105(7) 0.006(6) 0.028(5) 0.000(6)
C36 0.116(8) 0.117(8) 0.144(10) 0.017(7) -0.010(7) 0.006(7)
C37 0.120(8) 0.075(6) 0.126(8) 0.013(6) -0.017(6) 0.012(5)
C39 0.124(8) 0.065(5) 0.096(7) 0.004(4) -0.013(6) 0.002(5)
C40 0.137(10) 0.113(8) 0.115(9) -0.012(7) -0.029(7) 0.004(7)
C41 0.146(10) 0.107(8) 0.100(8) -0.029(6) -0.027(7) -0.001(7)
C42 0.155(10) 0.082(6) 0.074(6) 0.010(5) -0.017(6) 0.022(7)
C43 0.146(10) 0.064(5) 0.124(8) -0.012(5) 0.002(7) 0.009(6)
C44 0.143(10) 0.113(8) 0.124(9) -0.004(7) -0.017(8) 0.029(8)
C46 0.232(16) 0.118(9) 0.098(8) -0.013(7) -0.049(9) 0.005(10)
C47 0.163(10) 0.082(6) 0.099(7) 0.000(5) 0.000(7) 0.004(6)
C51 0.153(9) 0.104(7) 0.063(5) 0.008(5) 0.006(5) 0.014(6)
C52 0.145(9) 0.125(8) 0.067(5) -0.001(5) 0.008(5) 0.006(7)
C72 0.28(2) 0.191(16) 0.154(13) -0.064(12) 0.039(14) -0.030(15)
N1 0.110(5) 0.091(5) 0.070(4) 0.001(4) 0.000(4) 0.010(4)
N9 0.117(5) 0.101(5) 0.060(4) -0.003(3) 0.011(4) -0.002(4)
N10 0.106(5) 0.091(5) 0.065(4) -0.003(3) 0.001(3) -0.006(4)
N11 0.097(5) 0.114(6) 0.072(4) 0.006(4) 0.008(4) -0.010(4)
N24 0.099(5) 0.083(4) 0.081(4) -0.004(3) 0.011(4) 0.002(4)
N35 0.114(5) 0.066(4) 0.112(6) 0.013(4) -0.004(4) 0.002(4)
N48 0.151(7) 0.108(6) 0.067(4) 0.005(4) 0.008(4) 0.030(5)
N49 0.170(8) 0.118(7) 0.071(5) -0.006(4) 0.006(5) 0.014(6)
N50 0.186(9) 0.111(6) 0.058(4) -0.012(4) -0.007(5) -0.014(6)
O14 0.106(4) 0.110(5) 0.094(4) -0.032(3) 0.018(3) -0.025(4)
O21 0.113(5) 0.114(5) 0.083(4) -0.004(3) 0.015(3) -0.012(4)
O25 0.116(5) 0.108(4) 0.077(4) -0.023(3) 0.011(3) -0.013(4)
O33 0.132(5) 0.116(5) 0.099(5) -0.007(4) 0.005(4) 0.016(4)
O38 0.119(5) 0.084(4) 0.113(5) 0.001(4) -0.010(4) 0.009(4)
O45 0.139(6) 0.139(6) 0.085(5) -0.002(4) 0.013(4) 0.011(5)
O61 0.183(7) 0.138(6) 0.060(3) 0.008(3) -0.003(4) -0.007(5)
O71 0.136(6) 0.101(4) 0.097(4) -0.023(4) 0.013(4) 0.007(4)
O81 0.157(7) 0.209(9) 0.116(6) -0.024(6) 0.047(5) -0.052(6)
Zn01 0.1343(10) 0.1022(8) 0.0616(6) 0.0008(5) -0.0029(6) 0.0044(6)

loop_
_atom_type_symbol
_atom_type_description
_atom_type_scat_dispersion_real
_atom_type_scat_dispersion_imag
_atom_type_scat_source
C C 0.0033 0.0016 'International Tables Vol C Tables 4.2.6.8 and 6.1.1.4'
H H 0.0000 0.0000 'International Tables Vol C Tables 4.2.6.8 and 6.1.1.4'
N N 0.0061 0.0033 'International Tables Vol C Tables 4.2.6.8 and 6.1.1.4'
O O 0.0106 0.0060 'International Tables Vol C Tables 4.2.6.8 and 6.1.1.4'
Zn Zn 0.2839 1.4301 'International Tables Vol C Tables 4.2.6.8 and 6.1.1.4'

loop_
_geom_angle_atom_site_label_1
_geom_angle_atom_site_label_2
_geom_angle_atom_site_label_3
_geom_angle
_geom_angle_site_symmetry_1
_geom_angle_site_symmetry_3
_geom_angle_publ_flag
C3 C2 C7 122.0(9) . . ?
N1 C2 C3 124.6(9) . . ?
N1 C2 C7 113.3(7) . . ?
C2 C3 H3 121.5 . . ?
C4 C3 C2 117.1(9) . . ?
C4 C3 H3 121.5 . . ?
C3 C4 H4 120.6 . . ?
C5 C4 C3 118.8(9) . . ?
C5 C4 H4 120.6 . . ?
C4 C5 H5 119.8 . . ?
C4 C5 C6 120.4(9) . . ?
C6 C5 H5 119.8 . . ?
C5 C6 C52 125.1(9) . . ?
N1 C6 C5 119.3(9) . . ?
N1 C6 C52 115.3(8) . . ?
C8 C7 C2 133.5(8) . . ?
C8 C7 N9 110.1(7) . . ?
N9 C7 C2 116.2(8) . . ?
C7 C8 H8 128.4 . . ?
C7 C8 N11 103.2(8) . . ?
N11 C8 H8 128.4 . . ?
H12A C12 H12B 108.4 . . ?
C13 C12 H12A 110.1 . . ?
C13 C12 H12B 110.1 . . ?
C13 C12 N11 108.2(7) . . ?
N11 C12 H12A 110.1 . . ?
N11 C12 H12B 110.1 . . ?
C12 C13 H13A 109.9 . . ?
C12 C13 H13B 109.9 . . ?
C12 C13 O14 109.0(7) . . ?
H13A C13 H13B 108.3 . . ?
O14 C13 H13A 109.9 . . ?
O14 C13 H13B 109.9 . . ?
C20 C15 C16 116.3(9) . . ?
O14 C15 C16 125.7(7) . . ?
O14 C15 C20 117.9(7) . . ?
C15 C16 H16 118.5 . . ?
C17 C16 C15 123.1(8) . . ?
C17 C16 H16 118.5 . . ?
C16 C17 H17 120.7 . . ?
C18 C17 C16 118.6(8) . . ?
C18 C17 H17 120.7 . . ?
C19 C18 C17 119.5(9) . . ?
O21 C18 C17 123.8(8) . . ?
O21 C18 C19 116.6(7) . . ?
C18 C19 H19 119.4 . . ?
C18 C19 C20 121.3(9) . . ?
C20 C19 H19 119.4 . . ?
C15 C20 H20 119.6 . . ?
C19 C20 C15 120.8(9) . . ?
C19 C20 H20 119.6 . . ?
H22A C22 H22B 108.9 . . ?
C23 C22 H22A 110.9 . . ?
C23 C22 H22B 110.9 . . ?
O21 C22 H22A 110.9 . . ?
O21 C22 H22B 110.9 . . ?
O21 C22 C23 104.5(7) . . ?
C22 C23 H23A 108.8 . . ?
C22 C23 H23B 108.8 . . ?
H23A C23 H23B 107.7 . . ?
N24 C23 C22 113.6(8) . . ?
N24 C23 H23A 108.8 . . ?
N24 C23 H23B 108.8 . . ?
N24 C26 C27 114.3(8) . . ?
O25 C26 C27 124.0(9) . . ?
O25 C26 N24 121.6(8) . . ?
C28 C27 C26 115.3(7) . . ?
C28 C27 C32 119.1(8) . . ?
C32 C27 C26 125.5(8) . . ?
C27 C28 H28 119.7 . . ?
C27 C28 C29 120.5(8) . . ?
C29 C28 H28 119.7 . . ?
C28 C29 C34 119.0(7) . . ?
C30 C29 C28 118.7(7) . . ?
C30 C29 C34 122.2(8) . . ?
C29 C30 H30 119.1 . . ?
C29 C30 C31 121.8(8) . . ?
C31 C30 H30 119.1 . . ?
C30 C31 H31 121.4 . . ?
C32 C31 C30 117.3(9) . . ?
C32 C31 H31 121.4 . . ?
C27 C32 C31 122.4(9) . . ?
C27 C32 H32 118.8 . . ?
C31 C32 H32 118.8 . . ?
N35 C34 C29 119.5(9) . . ?
O33 C34 C29 122.4(9) . . ?
O33 C34 N35 118.1(8) . . ?
H36A C36 H36B 108.7 . . ?
C37 C36 H36A 110.5 . . ?
C37 C36 H36B 110.5 . . ?
N35 C36 H36A 110.5 . . ?
N35 C36 H36B 110.5 . . ?
N35 C36 C37 106.1(9) . . ?
C36 C37 H37A 109.6 . . ?
C36 C37 H37B 109.6 . . ?
H37A C37 H37B 108.1 . . ?
O38 C37 C36 110.3(9) . . ?
O38 C37 H37A 109.6 . . ?
O38 C37 H37B 109.6 . . ?
C44 C39 C40 115.9(12) . . ?
O38 C39 C40 118.0(10) . . ?
O38 C39 C44 126.0(10) . . ?
C39 C40 H40 119.2 . . ?
C39 C40 C41 121.5(12) . . ?
C41 C40 H40 119.2 . . ?
C40 C41 H41 118.8 . . ?
C42 C41 C40 122.3(11) . . ?
C42 C41 H41 118.8 . . ?
C41 C42 C43 114.6(11) . . ?
O45 C42 C41 126.0(10) . . ?
O45 C42 C43 119.3(11) . . ?
C42 C43 H43 118.3 . . ?
C42 C43 C44 123.4(12) . . ?
C44 C43 H43 118.3 . . ?
C39 C44 C43 121.3(12) . . ?
C39 C44 H44 119.3 . . ?
C43 C44 H44 119.3 . . ?
H46A C46 H46B 108.9 . . ?
C47 C46 H46A 110.8 . . ?
C47 C46 H46B 110.8 . . ?
O45 C46 H46A 110.8 . . ?
O45 C46 H46B 110.8 . . ?
O45 C46 C47 104.7(10) . . ?
C46 C47 H47A 108.9 . . ?
C46 C47 H47B 108.9 . . ?
H47A C47 H47B 107.7 . . ?
N48 C47 C46 113.5(11) . . ?
N48 C47 H47A 108.9 . . ?
N48 C47 H47B 108.9 . . ?
C52 C51 H51 127.5 . . ?
N48 C51 H51 127.5 . . ?
N48 C51 C52 104.9(8) . . ?
C51 C52 C6 137.5(9) . . ?
N50 C52 C6 115.0(9) . . ?
N50 C52 C51 107.1(9) . . ?
H72A C72 H72B 109.5 . . ?
H72A C72 H72C 109.5 . . ?
H72B C72 H72C 109.5 . . ?
O71 C72 H72A 109.5 . . ?
O71 C72 H72B 109.5 . . ?
O71 C72 H72C 109.5 . . ?
C2 N1 C6 119.6(8) . . ?
C2 N1 Zn01 121.1(6) . . ?
C6 N1 Zn01 119.3(6) . . ?
C7 N9 Zn01 113.6(6) . . ?
N10 N9 C7 107.5(7) . . ?
N10 N9 Zn01 138.7(5) . . ?
N9 N10 N11 106.3(6) . . ?
C8 N11 C12 126.2(8) . . ?
C8 N11 N10 112.8(7) . . ?
N10 N11 C12 120.8(6) . . ?
C23 N24 H24 119.0 . . ?
C26 N24 C23 122.1(7) . . ?
C26 N24 H24 119.0 . . ?
C34 N35 C36 121.5(8) . . ?
C34 N35 H35 119.2 . . ?
C36 N35 H35 119.2 . . ?
C51 N48 C47 127.2(8) . . ?
C51 N48 N49 116.3(9) . . ?
N49 N48 C47 116.5(9) . . ?
N48 N49 N50 105.3(8) . . ?
C52 N50 Zn01 115.2(7) . . ?
N49 N50 C52 106.3(8) . . ?
N49 N50 Zn01 137.9(5) . . ?
C15 O14 C13 119.5(6) . . ?
C18 O21 C22 118.0(7) . . ?
C39 O38 C37 118.6(8) . . ?
C42 O45 C46 119.9(10) . . ?
H61A O61 H61B 120.0 . . ?
Zn01 O61 H61A 120.0 . . ?
Zn01 O61 H61B 120.0 . . ?
C72 O71 H71 109.5 . . ?
C72 O71 Zn01 128.4(9) . . ?
Zn01 O71 H71 118.4 . . ?
H81A O81 H81B 120.0 . . ?
Zn01 O81 H81A 120.0 . . ?
Zn01 O81 H81B 120.0 . . ?
N1 Zn01 N9 75.8(3) . . ?
N1 Zn01 N50 75.1(3) . . ?
N9 Zn01 N50 150.9(3) . . ?
O61 Zn01 N1 176.7(3) . . ?
O61 Zn01 N9 106.7(3) . . ?
O61 Zn01 N50 102.4(3) . . ?
O61 Zn01 O71 87.3(3) . . ?
O61 Zn01 O81 87.8(3) . . ?
O71 Zn01 N1 94.7(3) . . ?
O71 Zn01 N9 91.5(3) . . ?
O71 Zn01 N50 90.0(3) . . ?
O71 Zn01 O81 175.0(3) . . ?
O81 Zn01 N1 90.1(3) . . ?
O81 Zn01 N9 90.9(3) . . ?
O81 Zn01 N50 90.0(4) . . ?

loop_
_geom_bond_atom_site_label_1
_geom_bond_atom_site_label_2
_geom_bond_distance
_geom_bond_site_symmetry_2
_geom_bond_publ_flag
C2 C3 1.411(11) . ?
C2 C7 1.518(12) . ?
C2 N1 1.309(11) . ?
C3 H3 0.9300 . ?
C3 C4 1.378(12) . ?
C4 H4 0.9300 . ?
C4 C5 1.372(14) . ?
C5 H5 0.9300 . ?
C5 C6 1.443(12) . ?
C6 C52 1.487(14) . ?
C6 N1 1.327(10) . ?
C7 C8 1.344(12) . ?
C7 N9 1.399(9) . ?
C8 H8 0.9300 . ?
C8 N11 1.343(10) . ?
C12 H12A 0.9700 . ?
C12 H12B 0.9700 . ?
C12 C13 1.481(8) . ?
C12 N11 1.521(11) . ?
C13 H13A 0.9700 . ?
C13 H13B 0.9700 . ?
C13 O14 1.432(9) . ?
C15 C16 1.402(8) . ?
C15 C20 1.402(8) . ?
C15 O14 1.320(10) . ?
C16 H16 0.9300 . ?
C16 C17 1.389(8) . ?
C17 H17 0.9300 . ?
C17 C18 1.388(8) . ?
C18 C19 1.380(8) . ?
C18 O21 1.366(10) . ?
C19 H19 0.9300 . ?
C19 C20 1.383(8) . ?
C20 H20 0.9300 . ?
C22 H22A 0.9700 . ?
C22 H22B 0.9700 . ?
C22 C23 1.517(8) . ?
C22 O21 1.393(10) . ?
C23 H23A 0.9700 . ?
C23 H23B 0.9700 . ?
C23 N24 1.408(10) . ?
C26 C27 1.494(8) . ?
C26 N24 1.365(11) . ?
C26 O25 1.190(10) . ?
C27 C28 1.377(7) . ?
C27 C32 1.386(8) . ?
C28 H28 0.9300 . ?
C28 C29 1.397(8) . ?
C29 C30 1.392(8) . ?
C29 C34 1.517(8) . ?
C30 H30 0.9300 . ?
C30 C31 1.394(8) . ?
C31 H31 0.9300 . ?
C31 C32 1.385(8) . ?
C32 H32 0.9300 . ?
C34 N35 1.294(11) . ?
C34 O33 1.239(11) . ?
C36 H36A 0.9700 . ?
C36 H36B 0.9700 . ?
C36 C37 1.524(9) . ?
C36 N35 1.512(12) . ?
C37 H37A 0.9700 . ?
C37 H37B 0.9700 . ?
C37 O38 1.400(12) . ?
C39 C40 1.399(8) . ?
C39 C44 1.384(9) . ?
C39 O38 1.322(12) . ?
C40 H40 0.9300 . ?
C40 C41 1.410(9) . ?
C41 H41 0.9300 . ?
C41 C42 1.384(9) . ?
C42 C43 1.394(8) . ?
C42 O45 1.288(12) . ?
C43 H43 0.9300 . ?
C43 C44 1.403(9) . ?
C44 H44 0.9300 . ?
C46 H46A 0.9700 . ?
C46 H46B 0.9700 . ?
C46 C47 1.524(9) . ?
C46 O45 1.386(12) . ?
C47 H47A 0.9700 . ?
C47 H47B 0.9700 . ?
C47 N48 1.422(12) . ?
C51 H51 0.9300 . ?
C51 C52 1.383(13) . ?
C51 N48 1.257(11) . ?
C52 N50 1.372(11) . ?
C72 H72A 0.9600 . ?
C72 H72B 0.9600 . ?
C72 H72C 0.9600 . ?
C72 O71 1.443(16) . ?
N1 Zn01 2.125(7) . ?
N9 N10 1.302(9) . ?
N9 Zn01 2.194(8) . ?
N10 N11 1.363(9) . ?
N24 H24 0.8600 . ?
N35 H35 0.8600 . ?
N48 N49 1.289(10) . ?
N49 N50 1.367(11) . ?
N50 Zn01 2.196(9) . ?
O61 H61A 0.9300 . ?
O61 H61B 0.9300 . ?
O61 Zn01 2.031(6) . ?
O71 H71 0.8200 . ?
O71 Zn01 2.076(8) . ?
O81 H81A 0.9300 . ?
O81 H81B 0.9300 . ?
O81 Zn01 2.085(8) . ?

loop_
_geom_torsion_atom_site_label_1
_geom_torsion_atom_site_label_2
_geom_torsion_atom_site_label_3
_geom_torsion_atom_site_label_4
_geom_torsion
_geom_torsion_site_symmetry_1
_geom_torsion_site_symmetry_2
_geom_torsion_site_symmetry_3
_geom_torsion_site_symmetry_4
_geom_torsion_publ_flag
C2 C3 C4 C5 0.6(16) . . . . ?
C2 C7 C8 N11 -176.7(9) . . . . ?
C2 C7 N9 N10 176.7(8) . . . . ?
C2 C7 N9 Zn01 1.3(10) . . . . ?
C3 C2 C7 C8 -3.3(17) . . . . ?
C3 C2 C7 N9 -177.4(9) . . . . ?
C3 C2 N1 C6 -5.3(15) . . . . ?
C3 C2 N1 Zn01 176.3(7) . . . . ?
C3 C4 C5 C6 0.0(17) . . . . ?
C4 C5 C6 C52 -176.6(11) . . . . ?
C4 C5 C6 N1 -3.1(16) . . . . ?
C5 C6 C52 C51 -14(2) . . . . ?
C5 C6 C52 N50 174.5(10) . . . . ?
C5 C6 N1 C2 5.6(15) . . . . ?
C5 C6 N1 Zn01 -175.9(7) . . . . ?
C6 C52 N50 N49 173.6(10) . . . . ?
C6 C52 N50 Zn01 0.6(13) . . . . ?
C7 C2 C3 C4 178.6(9) . . . . ?
C7 C2 N1 C6 178.0(8) . . . . ?
C7 C2 N1 Zn01 -0.5(11) . . . . ?
C7 C8 N11 C12 178.0(8) . . . . ?
C7 C8 N11 N10 2.7(10) . . . . ?
C7 N9 N10 N11 0.5(9) . . . . ?
C8 C7 N9 N10 1.2(10) . . . . ?
C8 C7 N9 Zn01 -174.2(6) . . . . ?
C12 C13 O14 C15 168.1(8) . . . . ?
C13 C12 N11 C8 -77.7(10) . . . . ?
C13 C12 N11 N10 97.2(9) . . . . ?
C15 C16 C17 C18 3.1(15) . . . . ?
C16 C15 C20 C19 -5.9(14) . . . . ?
C16 C15 O14 C13 0.2(14) . . . . ?
C16 C17 C18 C19 -3.4(14) . . . . ?
C16 C17 C18 O21 175.7(8) . . . . ?
C17 C18 C19 C20 -1.0(15) . . . . ?
C17 C18 O21 C22 -17.6(13) . . . . ?
C18 C19 C20 C15 5.8(16) . . . . ?
C19 C18 O21 C22 161.5(9) . . . . ?
C20 C15 C16 C17 1.5(14) . . . . ?
C20 C15 O14 C13 175.7(8) . . . . ?
C22 C23 N24 C26 78.3(11) . . . . ?
C23 C22 O21 C18 -166.7(7) . . . . ?
C26 C27 C28 C29 180.0(9) . . . . ?
C26 C27 C32 C31 -177.8(11) . . . . ?
C27 C26 N24 C23 -171.8(8) . . . . ?
C27 C28 C29 C30 -4.9(15) . . . . ?
C27 C28 C29 C34 177.7(9) . . . . ?
C28 C27 C32 C31 -2.9(17) . . . . ?
C28 C29 C30 C31 3.6(18) . . . . ?
C28 C29 C34 N35 174.6(10) . . . . ?
C28 C29 C34 O33 -8.0(15) . . . . ?
C29 C30 C31 C32 -1.9(19) . . . . ?
C29 C34 N35 C36 178.2(9) . . . . ?
C30 C29 C34 N35 -2.6(16) . . . . ?
C30 C29 C34 O33 174.8(11) . . . . ?
C30 C31 C32 C27 1.5(19) . . . . ?
C32 C27 C28 C29 4.6(15) . . . . ?
C34 C29 C30 C31 -179.2(11) . . . . ?
C36 C37 O38 C39 176.6(8) . . . . ?
C37 C36 N35 C34 -90.6(12) . . . . ?
C39 C40 C41 C42 11.9(19) . . . . ?
C40 C39 C44 C43 2.7(15) . . . . ?
C40 C39 O38 C37 -177.7(8) . . . . ?
C40 C41 C42 C43 -9.3(16) . . . . ?
C40 C41 C42 O45 175.0(11) . . . . ?
C41 C42 C43 C44 4.1(15) . . . . ?
C41 C42 O45 C46 14.1(16) . . . . ?
C42 C43 C44 C39 -1.0(17) . . . . ?
C43 C42 O45 C46 -161.4(10) . . . . ?
C44 C39 C40 C41 -7.9(16) . . . . ?
C44 C39 O38 C37 5.3(14) . . . . ?
C46 C47 N48 C51 84.9(15) . . . . ?
C46 C47 N48 N49 -93.3(12) . . . . ?
C47 C46 O45 C42 145.3(10) . . . . ?
C47 N48 N49 N50 175.4(10) . . . . ?
C51 C52 N50 N49 -0.4(13) . . . . ?
C51 C52 N50 Zn01 -173.4(8) . . . . ?
C51 N48 N49 N50 -3.0(15) . . . . ?
C52 C6 N1 C2 179.8(9) . . . . ?
C52 C6 N1 Zn01 -1.8(12) . . . . ?
C52 C51 N48 C47 -175.5(11) . . . . ?
C52 C51 N48 N49 2.7(15) . . . . ?
N1 C2 C3 C4 2.1(16) . . . . ?
N1 C2 C7 C8 173.5(10) . . . . ?
N1 C2 C7 N9 -0.6(12) . . . . ?
N1 C6 C52 C51 172.2(13) . . . . ?
N1 C6 C52 N50 0.7(15) . . . . ?
N9 C7 C8 N11 -2.4(10) . . . . ?
N9 N10 N11 C8 -2.1(10) . . . . ?
N9 N10 N11 C12 -177.6(7) . . . . ?
N11 C12 C13 O14 -66.0(8) . . . . ?
N24 C26 C27 C28 174.9(8) . . . . ?
N24 C26 C27 C32 -10.0(14) . . . . ?
N35 C36 C37 O38 -67.4(10) . . . . ?
N48 C51 C52 C6 -173.2(14) . . . . ?
N48 C51 C52 N50 -1.2(14) . . . . ?
N48 N49 N50 C52 1.9(13) . . . . ?
N48 N49 N50 Zn01 172.4(9) . . . . ?
O14 C15 C16 C17 177.0(9) . . . . ?
O14 C15 C20 C19 178.3(9) . . . . ?
O21 C18 C19 C20 179.8(9) . . . . ?
O21 C22 C23 N24 63.6(10) . . . . ?
O25 C26 C27 C28 -7.4(14) . . . . ?
O25 C26 C27 C32 167.7(10) . . . . ?
O25 C26 N24 C23 10.4(14) . . . . ?
O33 C34 N35 C36 0.7(16) . . . . ?
O38 C39 C40 C41 174.8(10) . . . . ?
O38 C39 C44 C43 179.7(9) . . . . ?
O45 C42 C43 C44 -179.9(10) . . . . ?
O45 C46 C47 N48 -57.0(12) . . . . ?
Zn01 N9 N10 N11 174.1(7) . . . . ?

loop_
_smtbx_masks_void_nr
_smtbx_masks_void_average_x
_smtbx_masks_void_average_y
_smtbx_masks_void_average_z
_smtbx_masks_void_volume
_smtbx_masks_void_count_electrons
_smtbx_masks_void_content
1 -0.123 -0.550 -0.623 2586.4 909.6 ?
